data_2200047
loop_
_publ_author_name
'Karalai, Chatchanok'
'Saewon, Nisakorn'
'Chantrapromma, Kan'
'Chantrapromma, Suchada'
'Fun, Hoong-Kun'
'Razak, Ibrahim Abdul'

_publ_section_title
;
 1-[4-(3,5-Dimethoxy-2-methylphenoxy)-2,6-dihydroxy-3-methylphenyl]ethanone
;
_journal_issue 1
_journal_name_full 'Acta Crystallographica Section E'
_journal_page_first o18
_journal_page_last o19
_journal_paper_doi 10.1107/S1600536800018213
_journal_volume 57
_journal_year 2001
_chemical_formula_iupac 'C18 H20 O6'
_chemical_formula_sum 'C18 H20 O6'
_chemical_formula_weight 332.34
_chemical_melting_point 189.5(5)
_chemical_name_systematic
;
1-[4-(3,5-Dimethoxy-2-methylphenoxy)-2,6-dihydroxy-3-methylphenyl]ethanone
;
_space_group_IT_number 2
_symmetry_cell_setting triclinic
_symmetry_space_group_name_Hall '-P 1'
_symmetry_space_group_name_H-M 'P -1'
_audit_creation_method SHELXL-97
_cell_angle_alpha 102.4740(10)
_cell_angle_beta 90.989(2)
_cell_angle_gamma 98.544(2)
_cell_formula_units_Z 2
_cell_length_a 7.4228(2)
_cell_length_b 10.14600(10)
_cell_length_c 11.3559(3)
_cell_measurement_reflns_used 2684
_cell_measurement_temperature 293(2)
_cell_measurement_theta_max 28.34
_cell_measurement_theta_min 1.84
_cell_volume 824.70(3)
_computing_cell_refinement 'SAINT (Siemens, 1996)'
_computing_data_collection 'SMART (Siemens, 1996)'
_computing_data_reduction SAINT
_computing_molecular_graphics SHELXTL
_computing_publication_material 'SHELXTL and PLATON (Spek, 1990)'
_computing_structure_refinement SHELXTL
_computing_structure_solution 'SHELXTL (Sheldrick, 1997)'
_diffrn_ambient_temperature 293(2)
_diffrn_detector_area_resol_mean 8.33
_diffrn_measured_fraction_theta_full .983
_diffrn_measured_fraction_theta_max .983
_diffrn_measurement_device_type
;
Siemens SMART CCD area-detector
;
_diffrn_measurement_method \w
_diffrn_radiation_monochromator graphite
_diffrn_radiation_source 'fine-focus sealed tube'
_diffrn_radiation_type MoK\a
_diffrn_radiation_wavelength .71073
_diffrn_reflns_av_R_equivalents .0625
_diffrn_reflns_av_sigmaI/netI .1107
_diffrn_reflns_limit_h_max 8
_diffrn_reflns_limit_h_min -4
_diffrn_reflns_limit_k_max 12
_diffrn_reflns_limit_k_min -12
_diffrn_reflns_limit_l_max 13
_diffrn_reflns_limit_l_min -13
_diffrn_reflns_number 4715
_diffrn_reflns_theta_full 27.00
_diffrn_reflns_theta_max 24.99
_diffrn_reflns_theta_min 1.84
_exptl_absorpt_coefficient_mu .101
_exptl_absorpt_correction_type none
_exptl_crystal_colour 'light yellow'
_exptl_crystal_density_diffrn 1.338
_exptl_crystal_density_method 'not measured'
_exptl_crystal_description slab
_exptl_crystal_F_000 352
_exptl_crystal_size_max .44
_exptl_crystal_size_mid .22
_exptl_crystal_size_min .18
_refine_diff_density_max .378
_refine_diff_density_min -.433
_refine_ls_extinction_coef .040(9)
_refine_ls_extinction_method SHELXL97
_refine_ls_goodness_of_fit_ref 1.006
_refine_ls_hydrogen_treatment mixed
_refine_ls_matrix_type full
_refine_ls_number_parameters 218
_refine_ls_number_reflns 2864
_refine_ls_number_restraints 0
_refine_ls_restrained_S_all 1.006
_refine_ls_R_factor_all .115
_refine_ls_R_factor_gt .084
_refine_ls_shift/su_max <0.001
_refine_ls_shift/su_mean <0.001
_refine_ls_structure_factor_coef Fsqd
_refine_ls_weighting_details 'calc w = 1/[\s^2^(Fo^2^)+(0.1109P)^2^] where P = (Fo^2^+2Fc^2^)/3'
_refine_ls_weighting_scheme calc
_refine_ls_wR_factor_ref .228
_reflns_number_gt 1615
_reflns_number_total 2864
_reflns_threshold_expression I>2\s(I)
_cod_data_source_file na6004.cif
_cod_data_source_block I
_cod_depositor_comments
;
The following automatic conversions were performed:

'_chemical_melting_point' value '189 - 190' was changed to '189.5(5)'
- the average value was taken and precision was estimated.

Automatic conversion script
Id: cif_fix_values 1646 2011-03-28 12:23:43Z adriana 

The following automatic conversions were performed:

'_chemical_melting_point' value '189 - 190' was changed to '189.5(5)'
- the average value was taken and precision was estimated.

Automatic conversion script
Id: cif_fix_values 1715 2011-07-08 13:25:40Z adriana 
;
_cod_database_code 2200047

loop_
_symmetry_equiv_pos_as_xyz
'x, y, z'
'-x, -y, -z'

loop_
_atom_site_label
_atom_site_fract_x
_atom_site_fract_y
_atom_site_fract_z
_atom_site_U_iso_or_equiv
_atom_site_adp_type
_atom_site_calc_flag
_atom_site_refinement_flags
_atom_site_occupancy
_atom_site_disorder_assembly
_atom_site_disorder_group
_atom_site_type_symbol
O1 .5200(3) .20725(19) .65299(15) .0415(6) Uani d . 1 . . O
O2 .7590(3) .6820(2) .70228(17) .0489(6) Uani d . 1 . . O
H2A .7433 .6789 .7730 .073 Uiso calc R 1 . . H
O3 .8717(3) .6111(2) .33808(18) .0527(7) Uani d . 1 . . O
O4 .7490(3) .3659(2) .32010(16) .0495(6) Uani d . 1 . . O
H4A .7946 .4356 .2996 .074 Uiso calc R 1 . . H
O5 .8189(3) .1038(2) .98373(18) .0550(7) Uani d . 1 . . O
O6 .2931(3) .3248(2) 1.05203(17) .0487(6) Uani d . 1 . . O
C1 .6446(4) .4466(3) .6810(2) .0353(7) Uani d . 1 . . C
H1A .6201 .4623 .7625 .042 Uiso calc R 1 . . H
C2 .7219(4) .5531(3) .6314(2) .0339(7) Uani d . 1 . . C
C3 .7615(4) .5322(3) .5078(2) .0335(7) Uani d . 1 . . C
C4 .7159(4) .3960(3) .4388(2) .0349(7) Uani d . 1 . . C
C5 .6389(4) .2866(3) .4865(2) .0334(7) Uani d . 1 . . C
C6 .6037(4) .3158(3) .6086(2) .0335(7) Uani d . 1 . . C
C7 .5343(4) .2155(3) .7788(2) .0349(7) Uani d . 1 . . C
C8 .6755(4) .1603(3) .8216(2) .0366(7) Uani d . 1 . . C
C9 .6786(4) .1615(3) .9461(2) .0373(7) Uani d . 1 . . C
C10 .5526(4) .2175(3) 1.0206(2) .0390(7) Uani d . 1 . . C
H10A .5598 .2194 1.1028 .047 Uiso calc R 1 . . H
C11 .4138(4) .2716(3) .9716(2) .0367(7) Uani d . 1 . . C
C12 .4025(4) .2696(3) .8487(2) .0377(7) Uani d . 1 . . C
H12A .3091 .3037 .8151 .045 Uiso calc R 1 . . H
C13 .8413(4) .6396(3) .4478(3) .0378(7) Uani d . 1 . . C
C14 .8896(5) .7863(3) .5130(3) .0554(9) Uani d . 1 . . C
H14A .9396 .8398 .4577 .083 Uiso calc R 1 . . H
H14B .9782 .7937 .5776 .083 Uiso calc R 1 . . H
H14C .7821 .8194 .5454 .083 Uiso calc R 1 . . H
C15 .5973(5) .1436(3) .4073(2) .0441(8) Uani d . 1 . . C
H15A .5435 .0813 .4543 .066 Uiso calc R 1 . . H
H15B .7083 .1158 .3758 .066 Uiso calc R 1 . . H
H15C .5139 .1433 .3416 .066 Uiso calc R 1 . . H
C16 .8184(5) .1018(4) .7429(3) .0549(9) Uani d . 1 . . C
H16A .7949 .1089 .6613 .082 Uiso calc R 1 . . H
H16B .8149 .0075 .7454 .082 Uiso calc R 1 . . H
H16C .9367 .1518 .7720 .082 Uiso calc R 1 . . H
C17 .8266(6) .0905(4) 1.1062(3) .0600(10) Uani d . 1 . . C
H17A .9308 .0492 1.1205 .090 Uiso calc R 1 . . H
H17B .7176 .0341 1.1215 .090 Uiso calc R 1 . . H
H17C .8364 .1792 1.1591 .090 Uiso calc R 1 . . H
C18 .1609(5) .3959(4) 1.0102(3) .0611(10) Uani d . 1 . . C
H18A .0863 .4278 1.0753 .092 Uiso calc R 1 . . H
H18B .0855 .3352 .9454 .092 Uiso calc R 1 . . H
H18C .2223 .4725 .9819 .092 Uiso calc R 1 . . H

loop_
_atom_site_aniso_label
_atom_site_aniso_U_11
_atom_site_aniso_U_22
_atom_site_aniso_U_33
_atom_site_aniso_U_12
_atom_site_aniso_U_13
_atom_site_aniso_U_23
O1 .0656(15) .0349(11) .0236(9) -.0001(10) .0010(10) .0112(8)
O2 .0765(17) .0332(11) .0345(10) .0052(11) .0085(11) .0040(9)
O3 .0762(17) .0501(13) .0386(11) .0136(12) .0180(12) .0210(10)
O4 .0768(17) .0451(13) .0292(10) .0119(12) .0169(11) .0109(9)
O5 .0661(16) .0755(16) .0346(11) .0413(14) .0040(11) .0158(11)
O6 .0600(15) .0622(14) .0339(11) .0345(12) .0088(10) .0151(10)
C1 .0433(17) .0395(16) .0248(12) .0087(14) .0032(13) .0094(12)
C2 .0412(17) .0336(15) .0292(13) .0113(13) .0008(13) .0087(12)
C3 .0380(17) .0392(16) .0298(13) .0159(13) .0060(13) .0150(12)
C4 .0428(17) .0429(17) .0247(12) .0180(14) .0072(13) .0121(12)
C5 .0396(17) .0376(16) .0266(13) .0126(13) .0040(12) .0105(12)
C6 .0399(17) .0373(16) .0279(13) .0118(14) .0019(12) .0132(12)
C7 .0534(19) .0321(15) .0210(12) .0035(14) .0045(13) .0117(11)
C8 .0455(18) .0356(15) .0303(13) .0066(14) .0083(13) .0100(12)
C9 .0440(18) .0392(16) .0325(14) .0133(14) .0021(13) .0119(12)
C10 .0528(19) .0421(17) .0275(13) .0155(15) .0046(14) .0138(13)
C11 .0505(19) .0361(16) .0275(13) .0133(14) .0085(14) .0108(12)
C12 .0492(19) .0372(16) .0318(14) .0120(15) -.0029(14) .0153(12)
C13 .0362(17) .0461(18) .0376(15) .0152(14) .0099(13) .0167(13)
C14 .071(3) .0428(19) .0556(19) .0049(18) .0146(19) .0194(16)
C15 .060(2) .0381(17) .0323(14) .0052(16) .0024(15) .0044(13)
C16 .058(2) .070(2) .0381(16) .0190(19) .0088(16) .0066(16)
C17 .083(3) .073(2) .0364(16) .046(2) -.0027(17) .0156(16)
C18 .062(2) .076(2) .055(2) .041(2) .0038(18) .0135(18)

loop_
_atom_type_symbol
_atom_type_description
_atom_type_scat_dispersion_real
_atom_type_scat_dispersion_imag
_atom_type_scat_source
C C .0033 .0016 'International Tables Vol C Tables 4.2.6.8 and 6.1.1.4'
H H .0000 .0000 'International Tables Vol C Tables 4.2.6.8 and 6.1.1.4'
O O .0106 .0060 'International Tables Vol C Tables 4.2.6.8 and 6.1.1.4'

loop_
_geom_angle_atom_site_label_1
_geom_angle_atom_site_label_2
_geom_angle_atom_site_label_3
_geom_angle
_geom_angle_publ_flag
C6 O1 C7 118.6(2) yes
C9 O5 C17 118.1(2) yes
C11 O6 C18 118.2(2) yes
C2 C1 C6 119.6(2) ?
O2 C2 C1 119.5(2) yes
O2 C2 C3 119.0(2) yes
C1 C2 C3 121.5(2) ?
C2 C3 C4 116.0(3) ?
C2 C3 C13 124.9(3) ?
C4 C3 C13 119.1(2) ?
O4 C4 C5 115.9(2) yes
O4 C4 C3 120.4(3) yes
C5 C4 C3 123.7(2) ?
C4 C5 C6 116.7(3) ?
C4 C5 C15 120.5(2) ?
C6 C5 C15 122.8(3) ?
O1 C6 C1 121.7(2) yes
O1 C6 C5 115.8(2) yes
C1 C6 C5 122.5(3) ?
C12 C7 C8 124.6(2) ?
C12 C7 O1 118.2(3) ?
C8 C7 O1 117.0(3) ?
C7 C8 C9 115.7(3) ?
C7 C8 C16 123.5(3) ?
C9 C8 C16 120.8(3) ?
O5 C9 C10 124.5(3) yes
O5 C9 C8 113.5(3) yes
C10 C9 C8 122.0(3) ?
C9 C10 C11 119.4(3) ?
O6 C11 C12 123.6(3) yes
O6 C11 C10 115.7(2) yes
C12 C11 C10 120.7(3) ?
C7 C12 C11 117.6(3) ?
O3 C13 C3 120.2(3) yes
O3 C13 C14 117.2(3) yes
C3 C13 C14 122.6(3) ?

loop_
_geom_bond_atom_site_label_1
_geom_bond_atom_site_label_2
_geom_bond_site_symmetry_2
_geom_bond_distance
_geom_bond_publ_flag
O1 C6 . 1.379(3) yes
O1 C7 . 1.414(3) yes
O2 C2 . 1.366(3) yes
O3 C13 . 1.250(3) yes
O4 C4 . 1.351(3) yes
O5 C9 . 1.373(4) yes
O5 C17 . 1.428(3) yes
O6 C11 . 1.374(3) yes
O6 C18 . 1.432(4) yes
C1 C2 . 1.379(4) ?
C1 C6 . 1.389(4) ?
C2 C3 . 1.417(4) ?
C3 C4 . 1.422(4) ?
C3 C13 . 1.465(4) ?
C4 C5 . 1.391(4) ?
C5 C6 . 1.391(4) ?
C5 C15 . 1.518(4) ?
C7 C12 . 1.373(4) ?
C7 C8 . 1.386(4) ?
C8 C9 . 1.411(4) ?
C8 C16 . 1.505(4) ?
C9 C10 . 1.375(4) ?
C10 C11 . 1.397(4) ?
C11 C12 . 1.393(4) ?
C13 C14 . 1.500(4) ?

loop_
_geom_hbond_atom_site_label_D
_geom_hbond_atom_site_label_H
_geom_hbond_atom_site_label_A
_geom_hbond_site_symmetry_A
_geom_hbond_distance_DH
_geom_hbond_distance_HA
_geom_hbond_distance_DA
_geom_hbond_angle_DHA
_geom_hbond_publ_flag
O2 H2A O6 2_667 .82 2.02 2.837(3) 179 yes
O4 H4A O3 1_555 .82 1.74 2.482(3) 149 yes

loop_
_cod_related_entry_id
_cod_related_entry_database
_cod_related_entry_code
1 ChemSpider 21133048
